data_7039478
loop_
_publ_author_name
'Bessette, Andr\'e'
'Cibian, Mihaela'
'Ferreira, Janaina G.'
'DiMarco, Brian N.'
'B\'elanger, Francis'
'D\'esilets, Denis'
'Meyer, Gerald J.'
'Hanan, Garry S.'

_publ_section_title
;
 Azadipyrromethene cyclometalation in neutral Ru(II) complexes:
 photosensitizers with extended near-infrared absorption for solar energy
 conversion applications.
;
_journal_issue 26
_journal_name_full 'Dalton transactions (Cambridge, England : 2003)'
_journal_page_first 10563
_journal_page_last 10576
_journal_paper_doi 10.1039/c6dt00961a
_journal_volume 45
_journal_year 2016
_chemical_formula_moiety 'C57 H43 Br N6 O4 Ru, 0.5(C7 H8)'
_chemical_formula_sum 'C60.5 H47 Br N6 O4 Ru'
_chemical_formula_weight 1103.02
_space_group_crystal_system triclinic
_space_group_IT_number 2
_space_group_name_Hall '-P 1'
_space_group_name_H-M_alt 'P -1'
_symmetry_space_group_name_Hall '-P 1'
_symmetry_space_group_name_H-M 'P -1'
_atom_sites_solution_hydrogens geom
_atom_sites_solution_primary direct
_audit_creation_date 2015-02-07
_audit_creation_method
;
Olex2 1.2
(compiled 2015.01.19 svn.r3143 for OlexSys, GUI svn.r4992)
;
_audit_update_record
;
2015-08-18 deposited with the CCDC.
2016-05-19 downloaded from the CCDC.
;
_cell_angle_alpha 73.36(3)
_cell_angle_beta 70.90(3)
_cell_angle_gamma 73.29(3)
_cell_formula_units_Z 2
_cell_length_a 12.207(2)
_cell_length_b 13.408(3)
_cell_length_c 16.302(3)
_cell_measurement_reflns_used 9996
_cell_measurement_temperature 100
_cell_measurement_theta_max 60.581
_cell_measurement_theta_min 2.546
_cell_volume 2359.7(10)
_computing_cell_refinement 'SAINT v8.30c (Bruker AXS, 2013)'
_computing_data_collection 'APEX2 v2013.4 (Bruker AXS, 2013)'
_computing_data_reduction 'SAINT v8.30c (Bruker AXS, 2013)'
_computing_molecular_graphics 'Olex2 (Dolomanov et al., 2009)'
_computing_publication_material 'Olex2 (Dolomanov et al., 2009)'
_computing_structure_refinement 'XL (Sheldrick, 2008)'
_computing_structure_solution 'ShelXT (Sheldrick, 2015)'
_diffrn_ambient_temperature 100
_diffrn_detector_area_resol_mean 10.24
_diffrn_measured_fraction_theta_full 0.957
_diffrn_measured_fraction_theta_max 0.923
_diffrn_measurement_device_type 'Bruker D8 VENTURE diffractometer'
_diffrn_measurement_method '\f and \w scans'
_diffrn_radiation_monochromator graphite
_diffrn_radiation_type GaK\a
_diffrn_radiation_wavelength 1.3418
_diffrn_reflns_av_R_equivalents 0.0714
_diffrn_reflns_av_unetI/netI 0.0873
_diffrn_reflns_Laue_measured_fraction_full 0.957
_diffrn_reflns_Laue_measured_fraction_max 0.923
_diffrn_reflns_limit_h_max 15
_diffrn_reflns_limit_h_min -14
_diffrn_reflns_limit_k_max 16
_diffrn_reflns_limit_k_min -17
_diffrn_reflns_limit_l_max 12
_diffrn_reflns_limit_l_min -21
_diffrn_reflns_number 42720
_diffrn_reflns_point_group_measured_fraction_full 0.957
_diffrn_reflns_point_group_measured_fraction_max 0.923
_diffrn_reflns_theta_full 53.618
_diffrn_reflns_theta_max 61.293
_diffrn_reflns_theta_min 2.554
_diffrn_source 'Metal Jet'
_diffrn_standards_number 0
_exptl_absorpt_coefficient_mu 2.789
_exptl_absorpt_correction_T_max 0.7519
_exptl_absorpt_correction_T_min 0.6322
_exptl_absorpt_correction_type multi-scan
_exptl_absorpt_process_details
;
SADABS-2012/1 (Bruker,2012) was used for absorption correction.
wR2(int) was 0.1452 before and 0.0686 after correction.
The Ratio of minimum to maximum transmission is 0.8408.
The \l/2 correction factor is 0.0015.
;
_exptl_crystal_colour red
_exptl_crystal_colour_primary red
_exptl_crystal_density_diffrn 1.552
_exptl_crystal_density_method 'not measured'
_exptl_crystal_description plate
_exptl_crystal_F_000 1126
_exptl_crystal_recrystallization_method 'Re-crystallisation from solvent: '
_exptl_crystal_size_max 0.04
_exptl_crystal_size_mid 0.025
_exptl_crystal_size_min 0.025
_refine_diff_density_max 1.609
_refine_diff_density_min -1.022
_refine_diff_density_rms 0.135
_refine_ls_extinction_method none
_refine_ls_goodness_of_fit_ref 1.020
_refine_ls_hydrogen_treatment constr
_refine_ls_matrix_type full
_refine_ls_number_parameters 813
_refine_ls_number_reflns 10177
_refine_ls_number_restraints 1274
_refine_ls_restrained_S_all 0.973
_refine_ls_R_factor_all 0.1233
_refine_ls_R_factor_gt 0.0768
_refine_ls_shift/su_max 0.000
_refine_ls_shift/su_mean 0.000
_refine_ls_structure_factor_coef Fsqd
_refine_ls_weighting_details 'w=1/[\s^2^(Fo^2^)+(0.0818P)^2^+9.8263P] where P=(Fo^2^+2Fc^2^)/3'
_refine_ls_weighting_scheme calc
_refine_ls_wR_factor_gt 0.1666
_refine_ls_wR_factor_ref 0.1911
_reflns_Friedel_coverage 0.000
_reflns_number_gt 6854
_reflns_number_total 10177
_reflns_threshold_expression 'I > 2\s(I)'
_cod_data_source_file c6dt00961a2.cif
_cod_data_source_block udm22_0m_a
_cod_depositor_comments 'Adding full bibliography for 7039476--7039478.cif.'
_cod_original_cell_volume 2359.8(10)
_cod_original_formula_sum 'C60.50 H47 Br N6 O4 Ru'
_cod_database_code 7039478
_shelxl_version_number 2014/6
_shelx_space_group_comment
;
The symmetry employed for this shelxl refinement is uniquely defined
by the following loop, which should always be used as a source of
symmetry information in preference to the above space-group names.
They are only intended as comments.
;
_olex2_refinement_description
;
1. Fixed Uiso
 At 1.2 times of:
  All C(H) groups
 At 1.5 times of:
  All C(H,H,H) groups
2. Restrained distances
 C1S-C2S
 1.507 with sigma of 0.001
 C8A-O1A \\sim C8B-O1B
 with sigma of 0.001
 O1B-C33B \\sim O1A-C33A
 with sigma of 0.001
 C30A-O4A \\sim C30B-O4B
 with sigma of 0.001
 O4A-C36A \\sim O4B-C36B
 with sigma of 0.001
 O3A-C35A \\sim O3B-C35B
 with sigma of 0.001
 C24A-O3A \\sim C24B-O3B
 with sigma of 0.001
 C20-C27B \\sim C20-C27A
 with sigma of 0.001
 C18-C21A \\sim C18-C21B
 with sigma of 0.001
 C2-C5A \\sim C2-C5B
 with sigma of 0.001
 C27A-C28A \\sim C27A-C32A \\sim C27B-C28B \\sim C27B-C32B
 with sigma of 0.001
3. Rigid bond restraints
 All non-hydrogen atoms
 with sigma for 1-2 distances of 0.01 and sigma for 1-3 distances of 0.01
4. Uiso/Uaniso restraints and constraints
All non-hydrogen atoms have similar U: within 1.5A with sigma of 0.04 and sigma
for terminal atoms of 0.08
Uanis(C1S) \\sim Ueq, Uanis(C2S) \\sim Ueq, Uanis(C3S) \\sim Ueq, Uanis(C4S)
\\sim Ueq, Uanis(C5S) \\sim Ueq, Uanis(C6S) \\sim Ueq, Uanis(C7S) \\sim Ueq:
with sigma of 0.02 and sigma for terminal atoms of 0.04
5. Rigid body (RIGU) restrains
 C32B, C28B, C30B, C31B, C29B, C27A
 with sigma for 1-2 distances of 0.004 and sigma for 1-3 distances of 0.004
6. Others
 Fixed Sof: O1A(0.4) O1B(0.6) O3A(0.55) O4A(0.7) O4B(0.3) C5B(0.6) C6B(0.6)
 H6B(0.6) C7B(0.6) H7B(0.6) C8B(0.6) C9B(0.6) H9B(0.6) C10B(0.6) H10B(0.6)
 C5A(0.4) C6A(0.4) H6A(0.4) C7A(0.4) H7A(0.4) C8A(0.4) C9A(0.4) H9A(0.4)
 C10A(0.4) H10A(0.4) C21A(0.55) C26A(0.55) H26A(0.55) C25A(0.55) H25A(0.55)
 C24A(0.55) C23A(0.55) H23A(0.55) C22A(0.55) H22A(0.55) C21B(0.45) C26B(0.45)
 H26B(0.45) C25B(0.45) H25B(0.45) C24B(0.45) C23B(0.45) H23B(0.45) C22B(0.45)
 H22B(0.45) C27B(0.3) C28A(0.7) H28A(0.7) C29A(0.7) H29A(0.7) C30A(0.7)
 C31A(0.7) H31A(0.7) C32A(0.7) H32A(0.7) C27A(0.7) C32B(0.3) H32B(0.3)
 C31B(0.3) H31B(0.3) C30B(0.3) C29B(0.3) H29B(0.3) C28B(0.3) H28B(0.3)
 C33A(0.6) H33A(0.6) H33B(0.6) H33C(0.6) C33B(0.4) H33D(0.4) H33E(0.4)
 H33F(0.4) C36A(0.7) H36A(0.7) H36B(0.7) H36C(0.7) C36B(0.3) H36D(0.3)
 H36E(0.3) H36F(0.3) C2S(0.5) C3S(0.5) H3S(0.5) C4S(0.5) H4S(0.5) C5S(0.5)
 H5S(0.5) C6S(0.5) H6S(0.5) C7S(0.5) H7S(0.5) C1S(0.5) H1SA(0.5) H1SB(0.5)
 H1SC(0.5) O3B(0.45) C35B(0.45) H35A(0.45) H35B(0.45) H35C(0.45) C35A(0.55)
 H35D(0.55) H35E(0.55) H35F(0.55)
7.a Aromatic/amide H refined with riding coordinates:
 C3(H3), C6B(H6B), C7B(H7B), C9B(H9B), C10B(H10B), C6A(H6A), C7A(H7A),
 C9A(H9A), C10A(H10A), C13(H13), C15(H15), C16(H16), C19(H19), C26A(H26A),
 C25A(H25A), C23A(H23A), C22A(H22A), C26B(H26B), C25B(H25B), C23B(H23B),
 C22B(H22B), C28A(H28A), C29A(H29A), C31A(H31A), C32A(H32A), C32B(H32B),
 C31B(H31B), C29B(H29B), C28B(H28B), C38(H38), C39(H39), C40(H40), C41(H41),
 C43(H43), C45(H45), C48(H48), C49(H49), C50(H50), C51(H51), C53(H53), C54(H54),
  C56(H56), C57(H57), C3S(H3S), C4S(H4S), C5S(H5S), C6S(H6S), C7S(H7S)
7.b Fitted hexagon refined as free rotating group:
 C5B(C6B,C7B,C8B,C9B,C10B), C5A(C6A,C7A,C8A,C9A,C10A), C11(C12,C13,C14,C15,
 C16), C21A(C26A,C25A,C24A,C23A,C22A), C21B(C26B,C25B,C24B,C23B,C22B),
 C27B(C28A,C29A,C30A,C31A,C32A), C27A(C32B,C31B,C30B,C29B,C28B), C2S(C3S,C4S,
 C5S,C6S,C7S)
7.c Idealised Me refined as rotating group:
 C33A(H33A,H33B,H33C), C33B(H33D,H33E,H33F), C34(H34A,H34B,H34C), C36A(H36A,
 H36B,H36C), C36B(H36D,H36E,H36F), C1S(H1SA,H1SB,H1SC), C35B(H35A,H35B,H35C),
 C35A(H35D,H35E,H35F)
;
_olex2_submission_special_instructions 'No special instructions were received'

loop_
_space_group_symop_operation_xyz
'x, y, z'
'-x, -y, -z'

loop_
_atom_site_label
_atom_site_type_symbol
_atom_site_fract_x
_atom_site_fract_y
_atom_site_fract_z
_atom_site_U_iso_or_equiv
_atom_site_adp_type
_atom_site_occupancy
_atom_site_site_symmetry_order
_atom_site_calc_flag
_atom_site_refinement_flags_posn
_atom_site_refinement_flags_adp
_atom_site_refinement_flags_occupancy
_atom_site_disorder_assembly
_atom_site_disorder_group
Ru1 Ru 0.90379(4) 0.93244(4) 0.28101(3) 0.02796(15) Uani 1 1 d . U . . .
Br1 Br 1.61918(7) 0.70704(7) 0.60562(5) 0.0553(3) Uani 1 1 d . U . . .
O2 O 1.0934(5) 1.2581(4) 0.2766(3) 0.0560(14) Uani 1 1 d . U . . .
O1A O 0.1806(8) 1.2150(8) 0.0618(7) 0.040(3) Uani 0.4 1 d D U P A 1
O1B O 0.2281(7) 1.0879(7) 0.0310(6) 0.058(2) Uani 0.6 1 d D U P B 2
O3A O 0.4567(11) 0.5837(11) 0.0887(8) 0.070(4) Uani 0.55 1 d D U P C 1
O4A O 1.2160(9) 0.5707(8) 0.5123(6) 0.076(3) Uani 0.7 1 d D U P D 1
O4B O 1.2990(9) 0.545(2) 0.4202(11) 0.086(7) Uani 0.3 1 d D U P D 2
N1 N 0.7670(4) 1.0170(5) 0.2251(3) 0.0395(13) Uani 1 1 d . U . . .
N5 N 1.0324(4) 0.8795(4) 0.3377(3) 0.0258(10) Uani 1 1 d . U . . .
N4 N 1.0443(4) 0.8949(4) 0.1767(3) 0.0295(11) Uani 1 1 d . U . . .
N2 N 0.6704(4) 0.8904(6) 0.2147(3) 0.0493(15) Uani 1 1 d . U . . .
N3 N 0.8357(4) 0.7968(5) 0.2834(3) 0.0371(11) Uani 1 1 d . U . . .
N6 N 0.8127(4) 0.9405(4) 0.4089(3) 0.0286(11) Uani 1 1 d . U . . .
C1 C 0.6784(5) 0.9885(7) 0.2064(4) 0.0486(17) Uani 1 1 d . U . . .
C2 C 0.5974(6) 1.0778(7) 0.1766(4) 0.066(2) Uani 1 1 d D U . . .
C3 C 0.6382(6) 1.1662(7) 0.1809(4) 0.060(2) Uani 1 1 d . U . . .
H3 H 0.6004 1.2393 0.1681 0.072 Uiso 1 1 calc R . . . .
C4 C 0.7473(5) 1.1238(6) 0.2084(4) 0.0442(15) Uani 1 1 d . U . . .
C5B C 0.4957(5) 1.0762(7) 0.1430(4) 0.050(3) Uani 0.6 1 d D U P B 2
C6B C 0.3920(6) 1.1540(7) 0.1573(5) 0.057(3) Uani 0.6 1 d G U P B 2
H6B H 0.3833 1.2039 0.1915 0.068 Uiso 0.6 1 calc R . P B 2
C7B C 0.3011(5) 1.1589(7) 0.1216(5) 0.053(3) Uani 0.6 1 d G U P B 2
H7B H 0.2303 1.2121 0.1314 0.063 Uiso 0.6 1 calc R . P B 2
C8B C 0.3139(5) 1.0859(7) 0.0717(5) 0.050(3) Uani 0.6 1 d DG U P B 2
C9B C 0.4175(7) 1.0080(6) 0.0573(5) 0.062(3) Uani 0.6 1 d G U P B 2
H9B H 0.4263 0.9581 0.0232 0.074 Uiso 0.6 1 calc R . P B 2
C10B C 0.5084(5) 1.0032(6) 0.0930(5) 0.065(3) Uani 0.6 1 d G U P B 2
H10B H 0.5793 0.9499 0.0832 0.078 Uiso 0.6 1 calc R . P B 2
C5A C 0.4764(6) 1.1325(8) 0.1608(7) 0.038(3) Uani 0.4 1 d D U P A 1
C6A C 0.4191(8) 1.2373(7) 0.1345(8) 0.057(5) Uani 0.4 1 d G U P A 1
H6A H 0.4473 1.2943 0.1385 0.069 Uiso 0.4 1 calc R . P A 1
C7A C 0.3205(9) 1.2586(7) 0.1025(9) 0.060(5) Uani 0.4 1 d G U P A 1
H7A H 0.2814 1.3302 0.0845 0.072 Uiso 0.4 1 calc R . P A 1
C8A C 0.2792(8) 1.1751(9) 0.0967(8) 0.033(3) Uani 0.4 1 d DG U P A 1
C9A C 0.3364(8) 1.0703(8) 0.1230(6) 0.034(3) Uani 0.4 1 d G U P A 1
H9A H 0.3082 1.0133 0.1191 0.041 Uiso 0.4 1 calc R . P A 1
C10A C 0.4350(8) 1.0490(6) 0.1551(6) 0.033(3) Uani 0.4 1 d G U P A 1
H10A H 0.4742 0.9774 0.1731 0.039 Uiso 0.4 1 calc R . P A 1
C11 C 0.8334(3) 1.1641(3) 0.2230(2) 0.0424(15) Uani 1 1 d . U . . .
C12 C 0.9219(3) 1.0901(2) 0.2577(2) 0.0360(13) Uani 1 1 d G U . . .
C13 C 1.0080(3) 1.1245(3) 0.2746(2) 0.0370(14) Uani 1 1 d G U . . .
H13 H 1.0684 1.0739 0.2983 0.044 Uiso 1 1 calc R . . . .
C14 C 1.0056(4) 1.2327(3) 0.2568(3) 0.0454(16) Uani 1 1 d G U . . .
C15 C 0.9171(4) 1.3067(2) 0.2221(3) 0.0574(19) Uani 1 1 d G U . . .
H15 H 0.9155 1.3807 0.2099 0.069 Uiso 1 1 calc R . . . .
C16 C 0.8310(4) 1.2723(3) 0.2052(3) 0.0530(18) Uani 1 1 d G U . . .
H16 H 0.7706 1.3229 0.1814 0.064 Uiso 1 1 calc R . . . .
C17 C 0.7449(5) 0.8034(7) 0.2455(4) 0.0423(15) Uani 1 1 d . U . . .
C18 C 0.7350(6) 0.6986(7) 0.2511(5) 0.0538(17) Uani 1 1 d D U . . .
C19 C 0.8193(6) 0.6300(7) 0.2929(6) 0.0573(19) Uani 1 1 d . U . . .
H19 H 0.8342 0.5544 0.3064 0.069 Uiso 1 1 calc R . . . .
C20 C 0.8787(6) 0.6926(6) 0.3118(5) 0.0432(15) Uani 1 1 d D U . . .
C21A C 0.6457(9) 0.6843(8) 0.2108(7) 0.042(3) Uani 0.55 1 d D U P C 1
C26A C 0.6134(11) 0.5866(8) 0.2497(7) 0.046(3) Uani 0.55 1 d G U P C 1
H26A H 0.6357 0.5443 0.3018 0.056 Uiso 0.55 1 calc R . P C 1
C25A C 0.5485(12) 0.5507(8) 0.2124(8) 0.053(3) Uani 0.55 1 d G U P C 1
H25A H 0.5264 0.4839 0.2390 0.064 Uiso 0.55 1 calc R . P C 1
C24A C 0.5159(10) 0.6125(9) 0.1362(7) 0.048(3) Uani 0.55 1 d DG U P C 1
C23A C 0.5482(9) 0.7102(8) 0.0973(5) 0.043(3) Uani 0.55 1 d G U P C 1
H23A H 0.5259 0.7524 0.0453 0.052 Uiso 0.55 1 calc R . P C 1
C22A C 0.6131(8) 0.7461(7) 0.1346(7) 0.040(3) Uani 0.55 1 d G U P C 1
H22A H 0.6352 0.8129 0.1081 0.048 Uiso 0.55 1 calc R . P C 1
C21B C 0.6599(11) 0.6438(10) 0.2272(9) 0.035(3) Uani 0.45 1 d D U P C 2
C26B C 0.6197(16) 0.5517(12) 0.2765(9) 0.069(5) Uani 0.45 1 d G U P C 2
H26B H 0.6412 0.5153 0.3301 0.083 Uiso 0.45 1 calc R . P C 2
C25B C 0.5481(17) 0.5131(12) 0.2473(11) 0.075(5) Uani 0.45 1 d G U P C 2
H25B H 0.5206 0.4502 0.2810 0.090 Uiso 0.45 1 calc R . P C 2
C24B C 0.5167(13) 0.5665(13) 0.1689(11) 0.064(5) Uani 0.45 1 d DG U P C 2
C23B C 0.5569(12) 0.6585(12) 0.1197(8) 0.049(4) Uani 0.45 1 d G U P C 2
H23B H 0.5355 0.6950 0.0661 0.059 Uiso 0.45 1 calc R . P C 2
C22B C 0.6285(11) 0.6972(9) 0.1488(9) 0.046(4) Uani 0.45 1 d G U P C 2
H22B H 0.6560 0.7601 0.1151 0.055 Uiso 0.45 1 calc R . P C 2
C27B C 0.9725(4) 0.6524(7) 0.3623(4) 0.065(7) Uani 0.3 1 d D U P D 2
C28A C 1.0912(5) 0.6106(7) 0.3255(4) 0.058(3) Uani 0.7 1 d DG U P D 1
H28A H 1.1169 0.6017 0.2658 0.070 Uiso 0.7 1 calc R . P D 1
C29A C 1.1718(4) 0.5798(7) 0.3764(6) 0.052(3) Uani 0.7 1 d G U P D 1
H29A H 1.2529 0.5511 0.3512 0.062 Uiso 0.7 1 calc R . P D 1
C30A C 1.1337(7) 0.5909(7) 0.4641(5) 0.056(3) Uani 0.7 1 d DG U P D 1
C31A C 1.0150(7) 0.6327(8) 0.5010(3) 0.057(3) Uani 0.7 1 d G U P D 1
H31A H 0.9889 0.6403 0.5610 0.068 Uiso 0.7 1 calc R . P D 1
C32A C 0.9343(5) 0.6635(8) 0.4501(4) 0.053(3) Uani 0.7 1 d DG U P D 1
H32A H 0.8529 0.6909 0.4756 0.063 Uiso 0.7 1 calc R . P D 1
C27A C 0.9728(4) 0.6543(6) 0.3619(4) 0.047(3) Uani 0.7 1 d D U P D 1
C32B C 0.9713(12) 0.6479(17) 0.4488(5) 0.072(6) Uani 0.3 1 d DG U P D 2
H32B H 0.8988 0.6705 0.4903 0.087 Uiso 0.3 1 calc R . P D 2
C31B C 1.0762(18) 0.611(2) 0.4748(11) 0.063(6) Uani 0.3 1 d G U P D 2
H31B H 1.0751 0.6062 0.5342 0.075 Uiso 0.3 1 calc R . P D 2
C30B C 1.1826(12) 0.5795(19) 0.4137(17) 0.069(6) Uani 0.3 1 d DG U P D 2
C29B C 1.1841(5) 0.5859(19) 0.3267(15) 0.077(7) Uani 0.3 1 d G U P D 2
H29B H 1.2569 0.5646 0.2850 0.093 Uiso 0.3 1 calc R . P D 2
C28B C 1.0793(8) 0.6233(14) 0.3008(7) 0.072(7) Uani 0.3 1 d DG U P D 2
H28B H 1.0806 0.6289 0.2411 0.087 Uiso 0.3 1 calc R . P D 2
C33A C 0.1378(15) 1.1386(15) 0.0431(14) 0.063(6) Uani 0.6 1 d D U P B 2
H33A H 0.1022 1.1417 -0.0037 0.095 Uiso 0.6 1 calc GR . P B 2
H33B H 0.1421 1.2107 0.0426 0.095 Uiso 0.6 1 calc GR . P B 2
H33C H 0.0890 1.1085 0.1009 0.095 Uiso 0.6 1 calc GR . P B 2
C33B C 0.1335(16) 1.1786(17) 0.0305(14) 0.029(5) Uani 0.4 1 d D U P A 1
H33D H 0.1806 1.1739 -0.0303 0.043 Uiso 0.4 1 calc GR . P A 1
H33E H 0.0548 1.2239 0.0295 0.043 Uiso 0.4 1 calc GR . P A 1
H33F H 0.1251 1.1072 0.0657 0.043 Uiso 0.4 1 calc GR . P A 1
C34 C 1.1009(10) 1.3678(7) 0.2549(7) 0.084(3) Uani 1 1 d . U . . .
H34A H 1.1026 1.3976 0.1922 0.125 Uiso 1 1 calc GR . . . .
H34B H 1.1735 1.3730 0.2653 0.125 Uiso 1 1 calc GR . . . .
H34C H 1.0317 1.4076 0.2922 0.125 Uiso 1 1 calc GR . . . .
C36A C 1.3396(12) 0.5380(16) 0.4711(13) 0.099(6) Uani 0.7 1 d D U P D 1
H36A H 1.3629 0.5900 0.4160 0.148 Uiso 0.7 1 calc GR . P D 1
H36B H 1.3547 0.4679 0.4574 0.148 Uiso 0.7 1 calc GR . P D 1
H36C H 1.3858 0.5338 0.5115 0.148 Uiso 0.7 1 calc GR . P D 1
C36B C 1.283(3) 0.524(3) 0.5140(11) 0.057(7) Uani 0.3 1 d D U P D 2
H36D H 1.3548 0.5288 0.5257 0.086 Uiso 0.3 1 calc GR . P D 2
H36E H 1.2675 0.4524 0.5408 0.086 Uiso 0.3 1 calc GR . P D 2
H36F H 1.2154 0.5766 0.5397 0.086 Uiso 0.3 1 calc GR . P D 2
C37 C 1.1513(5) 0.8561(5) 0.1961(3) 0.0286(13) Uani 1 1 d . U . . .
C38 C 1.2539(5) 0.8220(5) 0.1339(4) 0.0363(15) Uani 1 1 d . U . . .
H38 H 1.3275 0.7959 0.1489 0.044 Uiso 1 1 calc R . . . .
C39 C 1.2482(6) 0.8262(6) 0.0504(4) 0.0454(18) Uani 1 1 d . U . . .
H39 H 1.3183 0.8038 0.0068 0.054 Uiso 1 1 calc R . . . .
C40 C 1.1400(5) 0.8633(6) 0.0295(4) 0.0378(15) Uani 1 1 d . U . . .
H40 H 1.1345 0.8657 -0.0279 0.045 Uiso 1 1 calc R . . . .
C41 C 1.0408(5) 0.8966(5) 0.0940(3) 0.0328(14) Uani 1 1 d . U . . .
H41 H 0.9666 0.9219 0.0800 0.039 Uiso 1 1 calc R . . . .
C42 C 1.1477(4) 0.8524(5) 0.2878(3) 0.0272(13) Uani 1 1 d . U . . .
C43 C 1.2412(5) 0.8265(5) 0.3258(3) 0.0288(13) Uani 1 1 d . U . . .
H43 H 1.3202 0.8080 0.2907 0.035 Uiso 1 1 calc R . . . .
C44 C 1.2210(5) 0.8273(5) 0.4156(3) 0.0274(13) Uani 1 1 d . U . . .
C45 C 1.1023(5) 0.8571(5) 0.4635(3) 0.0283(13) Uani 1 1 d . U . . .
H45 H 1.0848 0.8600 0.5241 0.034 Uiso 1 1 calc R . . . .
C46 C 1.0117(4) 0.8820(4) 0.4245(3) 0.0237(12) Uani 1 1 d . U . . .
C47 C 0.8837(5) 0.9121(5) 0.4657(3) 0.0273(13) Uani 1 1 d . U . . .
C48 C 0.8358(5) 0.9082(5) 0.5555(3) 0.0307(14) Uani 1 1 d . U . . .
H48 H 0.8863 0.8856 0.5940 0.037 Uiso 1 1 calc R . . . .
C49 C 0.7145(5) 0.9370(6) 0.5897(4) 0.0382(16) Uani 1 1 d . U . . .
H49 H 0.6805 0.9352 0.6514 0.046 Uiso 1 1 calc R . . . .
C50 C 0.6439(5) 0.9686(5) 0.5315(4) 0.0373(15) Uani 1 1 d . U . . .
H50 H 0.5602 0.9892 0.5530 0.045 Uiso 1 1 calc R . . . .
C51 C 0.6949(5) 0.9701(5) 0.4430(4) 0.0344(15) Uani 1 1 d . U . . .
H51 H 0.6451 0.9929 0.4040 0.041 Uiso 1 1 calc R . . . .
C52 C 1.3179(5) 0.7970(5) 0.4592(4) 0.0303(13) Uani 1 1 d . U . . .
C53 C 1.2959(5) 0.7679(5) 0.5513(4) 0.0359(15) Uani 1 1 d . U . . .
H53 H 1.2169 0.7658 0.5863 0.043 Uiso 1 1 calc R . . . .
C54 C 1.3849(5) 0.7421(6) 0.5934(4) 0.0399(16) Uani 1 1 d . U . . .
H54 H 1.3667 0.7245 0.6564 0.048 Uiso 1 1 calc R . . . .
C55 C 1.4994(5) 0.7420(5) 0.5437(4) 0.0371(15) Uani 1 1 d . U . . .
C56 C 1.5274(5) 0.7675(6) 0.4524(4) 0.0404(16) Uani 1 1 d . U . . .
H56 H 1.6073 0.7667 0.4184 0.048 Uiso 1 1 calc R . . . .
C57 C 1.4371(5) 0.7943(6) 0.4107(4) 0.0389(16) Uani 1 1 d . U . . .
H57 H 1.4564 0.8114 0.3476 0.047 Uiso 1 1 calc R . . . .
C2S C 0.9915(11) 0.5065(11) 1.0003(9) 0.084(4) Uani 0.5 1 d D U P E -1
C3S C 0.8685(11) 0.5274(9) 1.0323(7) 0.074(4) Uani 0.5 1 d G U P E -1
H3S H 0.8299 0.5744 1.0721 0.089 Uiso 0.5 1 calc R . P E -1
C4S C 0.8021(7) 0.4795(10) 1.0062(7) 0.087(5) Uani 0.5 1 d G U P E -1
H4S H 0.7181 0.4938 1.0280 0.104 Uiso 0.5 1 calc R . P E -1
C5S C 0.8587(11) 0.4107(10) 0.9480(8) 0.085(5) Uani 0.5 1 d G U P E -1
H5S H 0.8133 0.3780 0.9301 0.103 Uiso 0.5 1 calc R . P E -1
C6S C 0.9816(12) 0.3899(8) 0.9159(6) 0.088(5) Uani 0.5 1 d G U P E -1
H6S H 1.0203 0.3429 0.8762 0.105 Uiso 0.5 1 calc R . P E -1
C7S C 1.0480(7) 0.4377(11) 0.9421(8) 0.077(4) Uani 0.5 1 d G U P E -1
H7S H 1.1320 0.4234 0.9202 0.092 Uiso 0.5 1 calc R . P E -1
C1S C 1.0644(17) 0.5587(15) 1.0273(12) 0.105(6) Uani 0.5 1 d D U P E -1
H1SA H 1.0739 0.6266 0.9855 0.158 Uiso 0.5 1 calc GR . P E -1
H1SB H 1.1426 0.5118 1.0269 0.158 Uiso 0.5 1 calc GR . P E -1
H1SC H 1.0241 0.5717 1.0873 0.158 Uiso 0.5 1 calc GR . P E -1
O3B O 0.4430(17) 0.5515(16) 0.1250(12) 0.100(6) Uani 0.45 1 d D U P C 2
C35B C 0.405(3) 0.4688(18) 0.151(3) 0.110(12) Uani 0.45 1 d D U P C 2
H35A H 0.3746 0.4602 0.1052 0.165 Uiso 0.45 1 calc GR . P C 2
H35B H 0.3404 0.4730 0.2057 0.165 Uiso 0.45 1 calc GR . P C 2
H35C H 0.4689 0.4077 0.1627 0.165 Uiso 0.45 1 calc GR . P C 2
C35A C 0.434(3) 0.4944(18) 0.122(3) 0.146(13) Uani 0.55 1 d D U P C 1
H35D H 0.5031 0.4402 0.1006 0.219 Uiso 0.55 1 calc GR . P C 1
H35E H 0.3659 0.4901 0.1048 0.219 Uiso 0.55 1 calc GR . P C 1
H35F H 0.4150 0.4821 0.1868 0.219 Uiso 0.55 1 calc GR . P C 1

loop_
_atom_site_aniso_label
_atom_site_aniso_U_11
_atom_site_aniso_U_22
_atom_site_aniso_U_33
_atom_site_aniso_U_23
_atom_site_aniso_U_13
_atom_site_aniso_U_12
Ru1 0.0163(2) 0.0395(3) 0.0211(2) -0.00270(16) -0.00440(14) 0.00017(17)
Br1 0.0410(4) 0.0649(6) 0.0645(5) -0.0075(4) -0.0315(4) -0.0043(4)
O2 0.087(4) 0.037(3) 0.042(3) 0.002(2) -0.013(2) -0.025(3)
O1A 0.036(6) 0.040(7) 0.053(7) -0.002(5) -0.030(5) -0.010(5)
O1B 0.035(4) 0.072(7) 0.069(5) -0.004(4) -0.023(4) -0.015(4)
O3A 0.056(7) 0.083(9) 0.075(8) -0.030(7) -0.021(6) -0.004(6)
O4A 0.090(6) 0.052(6) 0.110(7) -0.007(5) -0.083(6) 0.004(5)
O4B 0.067(9) 0.095(16) 0.085(11) 0.005(12) -0.045(9) 0.004(12)
N1 0.017(2) 0.059(3) 0.026(2) 0.005(2) -0.0053(17) 0.001(2)
N5 0.019(2) 0.029(3) 0.024(2) -0.0023(18) -0.0030(15) -0.0016(19)
N4 0.022(2) 0.039(3) 0.023(2) -0.0016(19) -0.0072(16) -0.003(2)
N2 0.024(2) 0.100(4) 0.019(2) 0.004(3) -0.0048(18) -0.024(3)
N3 0.023(2) 0.056(3) 0.032(2) -0.008(2) -0.0065(18) -0.010(2)
N6 0.017(2) 0.030(3) 0.030(2) -0.0006(18) -0.0059(16) 0.0006(19)
C1 0.016(3) 0.088(4) 0.025(3) 0.013(3) -0.007(2) -0.009(3)
C2 0.023(3) 0.111(6) 0.034(3) 0.023(4) -0.006(2) -0.009(3)
C3 0.030(3) 0.087(5) 0.023(3) 0.007(3) -0.004(2) 0.026(3)
C4 0.033(3) 0.055(4) 0.020(3) 0.002(3) -0.003(2) 0.012(3)
C5B 0.017(4) 0.083(8) 0.016(5) 0.006(4) 0.000(3) 0.020(5)
C6B 0.023(5) 0.093(9) 0.041(6) -0.010(5) -0.010(4) 0.004(5)
C7B 0.023(5) 0.087(9) 0.041(7) -0.011(6) -0.009(4) -0.002(6)
C8B 0.027(5) 0.070(8) 0.043(6) 0.006(5) -0.011(4) -0.012(5)
C9B 0.043(6) 0.070(8) 0.056(7) -0.004(6) -0.011(5) 0.001(5)
C10B 0.032(5) 0.086(9) 0.051(7) -0.002(5) -0.010(5) 0.010(6)
C5A 0.023(6) 0.053(8) 0.021(6) -0.015(6) 0.005(5) 0.011(5)
C6A 0.044(8) 0.040(7) 0.095(12) 0.020(9) -0.044(8) -0.025(7)
C7A 0.043(9) 0.048(8) 0.095(12) 0.024(9) -0.047(8) -0.026(7)
C8A 0.024(7) 0.047(8) 0.033(8) -0.004(7) -0.018(5) -0.005(6)
C9A 0.018(6) 0.047(7) 0.028(7) -0.008(6) -0.004(5) 0.006(5)
C10A 0.019(6) 0.045(7) 0.022(6) -0.016(6) 0.000(5) 0.013(5)
C11 0.039(3) 0.047(3) 0.019(3) -0.003(2) 0.001(2) 0.010(3)
C12 0.032(3) 0.044(3) 0.016(2) -0.003(2) 0.0011(19) 0.003(2)
C13 0.040(3) 0.038(3) 0.021(3) 0.001(2) -0.001(2) -0.005(3)
C14 0.063(4) 0.038(4) 0.022(3) 0.000(2) 0.001(3) -0.011(3)
C15 0.080(5) 0.037(4) 0.032(3) 0.006(3) -0.005(3) -0.002(3)
C16 0.057(4) 0.046(4) 0.028(3) 0.003(3) -0.004(3) 0.013(3)
C17 0.021(3) 0.078(4) 0.027(3) -0.006(3) -0.004(2) -0.017(3)
C18 0.025(3) 0.095(5) 0.049(4) -0.033(4) -0.001(2) -0.017(3)
C19 0.028(3) 0.063(5) 0.092(6) -0.041(4) -0.018(3) -0.002(3)
C20 0.030(3) 0.048(4) 0.056(4) -0.020(3) -0.013(3) -0.005(3)
C21A 0.022(6) 0.050(9) 0.051(7) -0.014(7) -0.010(5) 0.000(6)
C26A 0.042(7) 0.057(9) 0.046(7) -0.010(6) -0.021(6) -0.009(6)
C25A 0.043(8) 0.050(9) 0.073(10) -0.007(6) -0.026(7) -0.014(7)
C24A 0.023(6) 0.067(9) 0.057(8) -0.022(6) -0.014(5) -0.001(6)
C23A 0.022(5) 0.061(8) 0.039(6) -0.017(6) -0.010(4) 0.012(6)
C22A 0.018(5) 0.055(9) 0.039(6) -0.021(6) -0.001(4) 0.007(6)
C21B 0.018(6) 0.046(10) 0.037(7) -0.020(7) -0.007(5) 0.011(6)
C26B 0.060(11) 0.073(13) 0.080(13) -0.005(9) -0.025(9) -0.026(10)
C25B 0.058(11) 0.074(13) 0.098(13) -0.013(9) -0.017(10) -0.031(10)
C24B 0.040(9) 0.078(12) 0.087(12) -0.051(9) -0.012(8) -0.005(9)
C23B 0.029(8) 0.069(12) 0.060(10) -0.037(8) -0.026(7) 0.013(8)
C22B 0.037(8) 0.056(11) 0.055(8) -0.023(8) -0.022(6) 0.000(8)
C27B 0.047(9) 0.046(16) 0.115(12) -0.007(13) -0.048(8) -0.010(11)
C28A 0.043(5) 0.046(7) 0.092(7) -0.012(6) -0.049(5) 0.012(5)
C29A 0.056(6) 0.035(6) 0.078(6) -0.015(6) -0.048(5) 0.007(5)
C30A 0.062(6) 0.037(6) 0.074(6) -0.007(5) -0.041(5) 0.005(6)
C31A 0.054(6) 0.046(7) 0.076(6) 0.004(5) -0.037(5) -0.015(6)
C32A 0.052(6) 0.054(7) 0.073(6) -0.004(5) -0.045(4) -0.018(5)
C27A 0.041(5) 0.018(6) 0.094(6) -0.013(5) -0.032(5) -0.007(5)
C32B 0.052(8) 0.061(14) 0.112(10) 0.011(11) -0.062(8) -0.006(9)
C31B 0.050(8) 0.024(12) 0.123(11) 0.013(9) -0.060(7) -0.006(9)
C30B 0.052(8) 0.040(12) 0.125(11) 0.007(10) -0.056(8) -0.011(9)
C29B 0.048(8) 0.061(15) 0.129(11) -0.002(11) -0.059(8) 0.002(9)
C28B 0.043(8) 0.050(15) 0.136(11) -0.017(12) -0.059(8) 0.009(10)
C33A 0.034(6) 0.092(17) 0.068(10) -0.002(10) -0.008(7) -0.040(7)
C33B 0.030(8) 0.042(13) 0.023(8) -0.019(9) -0.006(6) -0.008(8)
C34 0.126(9) 0.045(5) 0.085(6) 0.000(4) -0.027(6) -0.040(6)
C36A 0.096(9) 0.081(13) 0.158(16) -0.064(13) -0.107(10) 0.046(11)
C36B 0.056(17) 0.052(19) 0.071(13) -0.009(15) -0.024(12) -0.018(16)
C37 0.019(2) 0.040(4) 0.024(2) -0.010(2) -0.0033(18) -0.002(2)
C38 0.021(3) 0.055(4) 0.027(3) -0.015(3) -0.004(2) 0.004(3)
C39 0.030(3) 0.074(5) 0.029(3) -0.021(3) -0.003(2) -0.003(3)
C40 0.035(3) 0.051(4) 0.029(3) -0.017(3) -0.009(2) -0.004(3)
C41 0.031(3) 0.041(4) 0.025(3) -0.008(2) -0.009(2) -0.003(3)
C42 0.016(2) 0.035(3) 0.025(2) -0.006(2) -0.0035(18) 0.000(2)
C43 0.018(2) 0.039(4) 0.027(2) -0.010(2) -0.0024(19) -0.002(2)
C44 0.020(2) 0.034(3) 0.021(2) -0.002(2) -0.0038(18) -0.001(2)
C45 0.025(3) 0.033(3) 0.021(2) -0.004(2) -0.0051(19) -0.002(2)
C46 0.019(2) 0.028(3) 0.018(2) -0.003(2) -0.0020(17) -0.001(2)
C47 0.017(2) 0.033(3) 0.026(2) -0.005(2) -0.0029(18) 0.000(2)
C48 0.022(3) 0.043(4) 0.023(2) -0.005(2) -0.0043(19) -0.005(3)
C49 0.026(3) 0.054(4) 0.030(3) -0.013(3) 0.003(2) -0.009(3)
C50 0.018(3) 0.050(4) 0.040(3) -0.016(3) -0.003(2) 0.000(3)
C51 0.016(2) 0.047(4) 0.030(3) -0.007(3) 0.001(2) 0.000(2)
C52 0.022(3) 0.036(4) 0.031(3) -0.010(2) -0.008(2) 0.000(2)
C53 0.024(3) 0.052(4) 0.029(3) -0.010(3) -0.007(2) -0.003(3)
C54 0.030(3) 0.056(4) 0.031(3) -0.009(3) -0.014(2) 0.001(3)
C55 0.025(3) 0.043(4) 0.045(3) -0.013(3) -0.019(2) 0.005(3)
C56 0.021(3) 0.055(4) 0.043(3) -0.018(3) -0.005(2) -0.002(3)
C57 0.020(3) 0.062(5) 0.031(3) -0.013(3) -0.004(2) -0.001(3)
C2S 0.093(8) 0.070(9) 0.042(6) 0.016(5) -0.006(6) 0.010(7)
C3S 0.083(8) 0.047(9) 0.039(7) 0.015(5) 0.005(6) 0.018(7)
C4S 0.085(9) 0.067(10) 0.056(9) 0.012(6) 0.008(7) 0.005(7)
C5S 0.092(9) 0.060(10) 0.068(9) 0.009(6) -0.001(8) -0.006(8)
C6S 0.089(9) 0.067(10) 0.056(9) 0.006(7) 0.002(7) 0.017(8)
C7S 0.064(8) 0.063(10) 0.043(7) 0.019(5) 0.007(6) 0.024(6)
C1S 0.119(15) 0.102(17) 0.065(12) 0.024(10) -0.038(11) -0.005(12)
O3B 0.073(10) 0.135(15) 0.121(15) -0.052(13) -0.020(10) -0.051(11)
C35B 0.14(3) 0.079(18) 0.15(3) -0.005(16) -0.10(2) -0.037(16)
C35A 0.105(18) 0.113(18) 0.23(3) -0.087(18) 0.032(18) -0.075(17)

loop_
_atom_type_symbol
_atom_type_description
_atom_type_scat_dispersion_real
_atom_type_scat_dispersion_imag
_atom_type_scat_source
C C 0.0140 0.0070 'International Tables Vol C Tables 4.2.6.8 and 6.1.1.4'
H H 0.0000 0.0000 'International Tables Vol C Tables 4.2.6.8 and 6.1.1.4'
Br Br -0.9340 1.0010 'International Tables Vol C Tables 4.2.6.8 and 6.1.1.4'
N N 0.0250 0.0140 'International Tables Vol C Tables 4.2.6.8 and 6.1.1.4'
O O 0.0390 0.0250 'International Tables Vol C Tables 4.2.6.8 and 6.1.1.4'
Ru Ru -0.0760 2.5670 'International Tables Vol C Tables 4.2.6.8 and 6.1.1.4'

loop_
_geom_angle_atom_site_label_1
_geom_angle_atom_site_label_2
_geom_angle_atom_site_label_3
_geom_angle
N1 Ru1 N3 82.3(2)
N1 Ru1 C12 78.0(2)
N5 Ru1 N1 168.7(2)
N5 Ru1 N4 78.95(18)
N5 Ru1 N3 108.5(2)
N5 Ru1 N6 79.46(18)
N5 Ru1 C12 91.22(19)
N4 Ru1 N1 105.02(18)
N4 Ru1 N3 89.9(2)
N4 Ru1 C12 94.53(18)
N6 Ru1 N1 96.80(18)
N6 Ru1 N4 158.16(18)
N6 Ru1 N3 93.89(19)
N6 Ru1 C12 89.18(18)
C12 Ru1 N3 160.24(18)
C14 O2 C34 118.4(6)
C33B O1A C8A 133.5(12)
C33A O1B C8B 124.4(12)
C35A O3A C24A 113(2)
C30A O4A C36A 119.6(10)
C30B O4B C36B 102.1(19)
C1 N1 Ru1 133.7(5)
C4 N1 Ru1 117.3(5)
C4 N1 C1 108.8(6)
C42 N5 Ru1 120.1(4)
C46 N5 Ru1 120.1(3)
C46 N5 C42 119.2(5)
C37 N4 Ru1 115.0(3)
C41 N4 Ru1 127.2(4)
C41 N4 C37 117.6(5)
C1 N2 C17 124.3(6)
C17 N3 Ru1 125.1(5)
C20 N3 Ru1 127.8(4)
C20 N3 C17 106.8(6)
C47 N6 Ru1 113.9(3)
C51 N6 Ru1 128.4(4)
C51 N6 C47 117.7(5)
N1 C1 C2 111.6(8)
N2 C1 N1 125.2(6)
N2 C1 C2 123.2(7)
C1 C2 C3 104.0(7)
C1 C2 C5B 125.6(8)
C1 C2 C5A 152.2(8)
C3 C2 C5B 130.2(6)
C3 C2 C5A 101.4(6)
C2 C3 H3 126.1
C2 C3 C4 107.8(7)
C4 C3 H3 126.1
N1 C4 C3 107.7(7)
N1 C4 C11 114.6(5)
C11 C4 C3 137.6(7)
C6B C5B C2 119.0(6)
C6B C5B C10B 120.0
C10B C5B C2 120.9(5)
C5B C6B H6B 120.0
C7B C6B C5B 120.0
C7B C6B H6B 120.0
C6B C7B H7B 120.0
C8B C7B C6B 120.0
C8B C7B H7B 120.0
C7B C8B O1B 123.4(7)
C7B C8B C9B 120.0
C9B C8B O1B 116.6(7)
C8B C9B H9B 120.0
C10B C9B C8B 120.0
C10B C9B H9B 120.0
C5B C10B H10B 120.0
C9B C10B C5B 120.0
C9B C10B H10B 120.0
C6A C5A C2 135.4(7)
C6A C5A C10A 120.0
C10A C5A C2 102.8(7)
C5A C6A H6A 120.0
C7A C6A C5A 120.0
C7A C6A H6A 120.0
C6A C7A H7A 120.0
C8A C7A C6A 120.0
C8A C7A H7A 120.0
C7A C8A O1A 110.1(8)
C7A C8A C9A 120.0
C9A C8A O1A 129.9(8)
C8A C9A H9A 120.0
C10A C9A C8A 120.0
C10A C9A H9A 120.0
C5A C10A H10A 120.0
C9A C10A C5A 120.0
C9A C10A H10A 120.0
C12 C11 C4 117.2(4)
C12 C11 C16 120.0
C16 C11 C4 122.8(4)
C11 C12 Ru1 112.6(2)
C13 C12 Ru1 127.4(2)
C13 C12 C11 120.0
C12 C13 H13 120.0
C14 C13 C12 120.0
C14 C13 H13 120.0
O2 C14 C13 115.4(4)
O2 C14 C15 124.6(4)
C13 C14 C15 120.0
C14 C15 H15 120.0
C16 C15 C14 120.0
C16 C15 H15 120.0
C11 C16 H16 120.0
C15 C16 C11 120.0
C15 C16 H16 120.0
N2 C17 N3 128.5(7)
N2 C17 C18 122.6(7)
N3 C17 C18 108.7(6)
C17 C18 C21A 118.8(8)
C17 C18 C21B 139.0(8)
C19 C18 C17 106.3(7)
C19 C18 C21A 134.9(9)
C19 C18 C21B 114.8(9)
C18 C19 H19 126.2
C18 C19 C20 107.6(8)
C20 C19 H19 126.2
N3 C20 C19 110.6(7)
N3 C20 C27B 123.0(7)
N3 C20 C27A 122.0(7)
C19 C20 C27B 126.3(7)
C19 C20 C27A 127.3(7)
C26A C21A C18 111.3(7)
C26A C21A C22A 120.0
C22A C21A C18 127.7(7)
C21A C26A H26A 120.0
C21A C26A C25A 120.0
C25A C26A H26A 120.0
C26A C25A H25A 120.0
C24A C25A C26A 120.0
C24A C25A H25A 120.0
C25A C24A O3A 126.1(8)
C25A C24A C23A 120.0
C23A C24A O3A 113.8(8)
C24A C23A H23A 120.0
C24A C23A C22A 120.0
C22A C23A H23A 120.0
C21A C22A H22A 120.0
C23A C22A C21A 120.0
C23A C22A H22A 120.0
C26B C21B C18 126.7(9)
C26B C21B C22B 120.0
C22B C21B C18 113.3(9)
C21B C26B H26B 120.0
C21B C26B C25B 120.0
C25B C26B H26B 120.0
C26B C25B H25B 120.0
C24B C25B C26B 120.0
C24B C25B H25B 120.0
C25B C24B C23B 120.0
C25B C24B O3B 133.6(13)
C23B C24B O3B 106.3(13)
C24B C23B H23B 120.0
C24B C23B C22B 120.0
C22B C23B H23B 120.0
C21B C22B H22B 120.0
C23B C22B C21B 120.0
C23B C22B H22B 120.0
C32B C27B C20 133.7(7)
C32B C27B C28B 119.94(7)
C28B C27B C20 106.1(7)
C29A C28A H28A 120.0
C29A C28A C27A 120.0
C27A C28A H28A 120.0
C28A C29A H29A 120.0
C28A C29A C30A 120.0
C30A C29A H29A 120.0
C29A C30A O4A 120.0(7)
C31A C30A O4A 119.6(7)
C31A C30A C29A 120.0
C30A C31A H31A 120.0
C30A C31A C32A 120.0
C32A C31A H31A 120.0
C31A C32A H32A 120.0
C27A C32A C31A 120.0
C27A C32A H32A 120.0
C28A C27A C20 124.2(4)
C32A C27A C20 115.8(4)
C32A C27A C28A 120.0
C27B C32B H32B 120.0
C27B C32B C31B 120.0
C31B C32B H32B 120.0
C32B C31B H31B 120.0
C30B C31B C32B 120.0
C30B C31B H31B 120.0
C31B C30B O4B 131.9(18)
C31B C30B C29B 120.0
C29B C30B O4B 108.0(18)
C30B C29B H29B 120.0
C30B C29B C28B 120.0
C28B C29B H29B 120.0
C27B C28B H28B 120.0
C29B C28B C27B 120.0
C29B C28B H28B 120.0
O1B C33A H33A 109.5
O1B C33A H33B 109.5
O1B C33A H33C 109.5
H33A C33A H33B 109.5
H33A C33A H33C 109.5
H33B C33A H33C 109.5
O1A C33B H33D 109.5
O1A C33B H33E 109.5
O1A C33B H33F 109.5
H33D C33B H33E 109.5
H33D C33B H33F 109.5
H33E C33B H33F 109.5
O2 C34 H34A 109.5
O2 C34 H34B 109.5
O2 C34 H34C 109.5
H34A C34 H34B 109.5
H34A C34 H34C 109.5
H34B C34 H34C 109.5
O4A C36A H36A 109.5
O4A C36A H36B 109.5
O4A C36A H36C 109.5
H36A C36A H36B 109.5
H36A C36A H36C 109.5
H36B C36A H36C 109.5
O4B C36B H36D 109.5
O4B C36B H36E 109.5
O4B C36B H36F 109.5
H36D C36B H36E 109.5
H36D C36B H36F 109.5
H36E C36B H36F 109.5
N4 C37 C38 121.9(5)
N4 C37 C42 114.7(4)
C38 C37 C42 123.4(5)
C37 C38 H38 120.4
C39 C38 C37 119.3(6)
C39 C38 H38 120.4
C38 C39 H39 120.0
C38 C39 C40 119.9(5)
C40 C39 H39 120.0
C39 C40 H40 120.8
C41 C40 C39 118.3(6)
C41 C40 H40 120.8
N4 C41 C40 123.0(6)
N4 C41 H41 118.5
C40 C41 H41 118.5
N5 C42 C37 110.9(5)
N5 C42 C43 120.4(5)
C43 C42 C37 128.7(5)
C42 C43 H43 119.5
C42 C43 C44 121.0(5)
C44 C43 H43 119.5
C43 C44 C45 116.7(5)
C43 C44 C52 122.6(5)
C45 C44 C52 120.7(5)
C44 C45 H45 119.4
C46 C45 C44 121.2(5)
C46 C45 H45 119.4
N5 C46 C45 121.5(4)
N5 C46 C47 110.7(5)
C45 C46 C47 127.7(5)
N6 C47 C46 115.2(4)
N6 C47 C48 121.3(5)
C48 C47 C46 123.4(5)
C47 C48 H48 119.9
C47 C48 C49 120.2(5)
C49 C48 H48 119.9
C48 C49 H49 121.0
C48 C49 C50 118.1(5)
C50 C49 H49 121.0
C49 C50 H50 120.0
C51 C50 C49 119.9(5)
C51 C50 H50 120.0
N6 C51 C50 122.7(6)
N6 C51 H51 118.6
C50 C51 H51 118.6
C53 C52 C44 121.4(5)
C53 C52 C57 116.3(5)
C57 C52 C44 122.3(5)
C52 C53 H53 118.9
C54 C53 C52 122.3(5)
C54 C53 H53 118.9
C53 C54 H54 120.3
C55 C54 C53 119.5(6)
C55 C54 H54 120.3
C54 C55 Br1 117.7(5)
C54 C55 C56 121.1(6)
C56 C55 Br1 121.2(5)
C55 C56 H56 120.5
C55 C56 C57 119.0(5)
C57 C56 H56 120.5
C52 C57 H57 119.1
C56 C57 C52 121.8(5)
C56 C57 H57 119.1
C3S C2S C7S 120.0
C3S C2S C1S 120.5(13)
C7S C2S C1S 119.5(13)
C2S C3S H3S 120.0
C2S C3S C4S 120.0
C4S C3S H3S 120.0
C3S C4S H4S 120.0
C5S C4S C3S 120.0
C5S C4S H4S 120.0
C4S C5S H5S 120.0
C6S C5S C4S 120.0
C6S C5S H5S 120.0
C5S C6S H6S 120.0
C5S C6S C7S 120.0
C7S C6S H6S 120.0
C2S C7S H7S 120.0
C6S C7S C2S 120.0
C6S C7S H7S 120.0
C2S C1S H1SA 109.5
C2S C1S H1SB 109.5
C2S C1S H1SC 109.5
H1SA C1S H1SB 109.5
H1SA C1S H1SC 109.5
H1SB C1S H1SC 109.5
C35B O3B C24B 119(2)
O3B C35B H35A 109.5
O3B C35B H35B 109.5
O3B C35B H35C 109.5
H35A C35B H35B 109.5
H35A C35B H35C 109.5
H35B C35B H35C 109.5
O3A C35A H35D 109.5
O3A C35A H35E 109.5
O3A C35A H35F 109.5
H35D C35A H35E 109.5
H35D C35A H35F 109.5
H35E C35A H35F 109.5

loop_
_geom_bond_atom_site_label_1
_geom_bond_atom_site_label_2
_geom_bond_distance
Ru1 N1 2.055(5)
Ru1 N5 1.938(5)
Ru1 N4 2.043(4)
Ru1 N3 2.192(6)
Ru1 N6 2.035(4)
Ru1 C12 2.102(3)
Br1 C55 1.918(6)
O2 C14 1.366(7)
O2 C34 1.433(9)
O1A C8A 1.401(8)
O1A C33B 1.15(3)
O1B C8B 1.401(8)
O1B C33A 1.11(2)
O3A C24A 1.404(10)
O3A C35A 1.235(17)
O4A C30A 1.392(8)
O4A C36A 1.430(15)
O4B C30B 1.392(8)
O4B C36B 1.430(14)
N1 C1 1.389(9)
N1 C4 1.343(9)
N5 C42 1.378(6)
N5 C46 1.361(7)
N4 C37 1.365(7)
N4 C41 1.356(7)
N2 C1 1.312(10)
N2 C17 1.339(9)
N3 C17 1.408(8)
N3 C20 1.345(9)
N6 C47 1.374(7)
N6 C51 1.345(6)
C1 C2 1.395(10)
C2 C3 1.438(12)
C2 C5B 1.521(8)
C2 C5A 1.519(8)
C3 H3 0.9500
C3 C4 1.452(9)
C4 C11 1.419(9)
C5B C6B 1.3900
C5B C10B 1.3900
C6B H6B 0.9500
C6B C7B 1.3900
C7B H7B 0.9500
C7B C8B 1.3900
C8B C9B 1.3900
C9B H9B 0.9500
C9B C10B 1.3900
C10B H10B 0.9500
C5A C6A 1.3900
C5A C10A 1.3900
C6A H6A 0.9500
C6A C7A 1.3900
C7A H7A 0.9500
C7A C8A 1.3900
C8A C9A 1.3900
C9A H9A 0.9500
C9A C10A 1.3900
C10A H10A 0.9500
C11 C12 1.3900
C11 C16 1.3900
C12 C13 1.3900
C13 H13 0.9500
C13 C14 1.3900
C14 C15 1.3900
C15 H15 0.9500
C15 C16 1.3900
C16 H16 0.9500
C17 C18 1.418(11)
C18 C19 1.388(11)
C18 C21A 1.522(9)
C18 C21B 1.522(9)
C19 H19 0.9500
C19 C20 1.402(11)
C20 C27B 1.512(8)
C20 C27A 1.512(8)
C21A C26A 1.3900
C21A C22A 1.3900
C26A H26A 0.9500
C26A C25A 1.3900
C25A H25A 0.9500
C25A C24A 1.3900
C24A C23A 1.3900
C23A H23A 0.9500
C23A C22A 1.3900
C22A H22A 0.9500
C21B C26B 1.3900
C21B C22B 1.3900
C26B H26B 0.9500
C26B C25B 1.3900
C25B H25B 0.9500
C25B C24B 1.3900
C24B C23B 1.3900
C24B O3B 1.404(10)
C23B H23B 0.9500
C23B C22B 1.3900
C22B H22B 0.9500
C27B C32B 1.3898
C27B C28B 1.3910
C28A H28A 0.9500
C28A C29A 1.3900
C28A C27A 1.3906
C29A H29A 0.9500
C29A C30A 1.3900
C30A C31A 1.3900
C31A H31A 0.9500
C31A C32A 1.3900
C32A H32A 0.9500
C32A C27A 1.3896
C32B H32B 0.9500
C32B C31B 1.3900
C31B H31B 0.9500
C31B C30B 1.3900
C30B C29B 1.3900
C29B H29B 0.9500
C29B C28B 1.3900
C28B H28B 0.9500
C33A H33A 0.9800
C33A H33B 0.9800
C33A H33C 0.9800
C33B H33D 0.9800
C33B H33E 0.9800
C33B H33F 0.9800
C34 H34A 0.9800
C34 H34B 0.9800
C34 H34C 0.9800
C36A H36A 0.9800
C36A H36B 0.9800
C36A H36C 0.9800
C36B H36D 0.9800
C36B H36E 0.9800
C36B H36F 0.9800
C37 C38 1.383(7)
C37 C42 1.468(8)
C38 H38 0.9500
C38 C39 1.370(9)
C39 H39 0.9500
C39 C40 1.389(9)
C40 H40 0.9500
C40 C41 1.377(8)
C41 H41 0.9500
C42 C43 1.386(8)
C43 H43 0.9500
C43 C44 1.404(8)
C44 C45 1.405(7)
C44 C52 1.476(8)
C45 H45 0.9500
C45 C46 1.366(8)
C46 C47 1.470(7)
C47 C48 1.379(7)
C48 H48 0.9500
C48 C49 1.380(7)
C49 H49 0.9500
C49 C50 1.385(9)
C50 H50 0.9500
C50 C51 1.368(8)
C51 H51 0.9500
C52 C53 1.392(8)
C52 C57 1.407(7)
C53 H53 0.9500
C53 C54 1.381(8)
C54 H54 0.9500
C54 C55 1.368(8)
C55 C56 1.375(9)
C56 H56 0.9500
C56 C57 1.389(9)
C57 H57 0.9500
C2S C3S 1.3900
C2S C7S 1.3900
C2S C1S 1.5070(11)
C3S H3S 0.9500
C3S C4S 1.3900
C4S H4S 0.9500
C4S C5S 1.3900
C5S H5S 0.9500
C5S C6S 1.3900
C6S H6S 0.9500
C6S C7S 1.3900
C7S H7S 0.9500
C1S H1SA 0.9800
C1S H1SB 0.9800
C1S H1SC 0.9800
O3B C35B 1.235(17)
C35B H35A 0.9800
C35B H35B 0.9800
C35B H35C 0.9800
C35A H35D 0.9800
C35A H35E 0.9800
C35A H35F 0.9800

loop_
_geom_torsion_atom_site_label_1
_geom_torsion_atom_site_label_2
_geom_torsion_atom_site_label_3
_geom_torsion_atom_site_label_4
_geom_torsion
Ru1 N1 C1 N2 -6.9(9)
Ru1 N1 C1 C2 173.3(4)
Ru1 N1 C4 C3 -172.3(3)
Ru1 N1 C4 C11 6.7(6)
Ru1 N5 C42 C37 -7.6(7)
Ru1 N5 C42 C43 172.4(4)
Ru1 N5 C46 C45 -172.2(4)
Ru1 N5 C46 C47 8.7(6)
Ru1 N4 C37 C38 176.6(5)
Ru1 N4 C37 C42 -2.5(7)
Ru1 N4 C41 C40 -175.8(5)
Ru1 N3 C17 N2 -11.9(8)
Ru1 N3 C17 C18 173.2(4)
Ru1 N3 C20 C19 -173.0(4)
Ru1 N3 C20 C27B 10.7(8)
Ru1 N3 C20 C27A 10.4(8)
Ru1 N6 C47 C46 0.5(7)
Ru1 N6 C47 C48 -176.8(5)
Ru1 N6 C51 C50 177.7(5)
Ru1 C12 C13 C14 -178.6(3)
Br1 C55 C56 C57 -178.7(5)
O2 C14 C15 C16 -179.3(4)
O1A C8A C9A C10A 179.2(12)
O1B C8B C9B C10B 177.9(7)
O3A C24A C23A C22A -176.5(11)
O4A C30A C31A C32A 173.3(9)
O4B C30B C29B C28B -177(2)
N1 C1 C2 C3 -2.1(7)
N1 C1 C2 C5B 174.6(5)
N1 C1 C2 C5A -157.6(14)
N1 C4 C11 C12 -4.1(6)
N1 C4 C11 C16 176.8(3)
N5 C42 C43 C44 0.0(9)
N5 C46 C47 N6 -5.6(7)
N5 C46 C47 C48 171.6(6)
N4 C37 C38 C39 -0.5(10)
N4 C37 C42 N5 6.2(8)
N4 C37 C42 C43 -173.8(6)
N2 C1 C2 C3 178.1(6)
N2 C1 C2 C5B -5.1(10)
N2 C1 C2 C5A 22.6(18)
N2 C17 C18 C19 -174.8(6)
N2 C17 C18 C21A 7.3(10)
N2 C17 C18 C21B 3.5(14)
N3 C17 C18 C19 0.4(7)
N3 C17 C18 C21A -177.4(7)
N3 C17 C18 C21B 178.8(10)
N3 C20 C27B C32B 74.2(18)
N3 C20 C27B C28B -100.5(10)
N3 C20 C27A C28A -105.6(9)
N3 C20 C27A C32A 75.4(10)
N6 C47 C48 C49 -2.5(10)
C1 N1 C4 C3 2.3(6)
C1 N1 C4 C11 -178.6(4)
C1 N2 C17 N3 7.6(9)
C1 N2 C17 C18 -178.2(6)
C1 C2 C3 C4 3.5(6)
C1 C2 C5B C6B 147.9(6)
C1 C2 C5B C10B -36.8(8)
C1 C2 C5A C6A 171.1(13)
C1 C2 C5A C10A -25.0(17)
C2 C3 C4 N1 -3.7(6)
C2 C3 C4 C11 177.6(6)
C2 C5B C6B C7B 175.3(6)
C2 C5B C10B C9B -175.2(7)
C2 C5A C6A C7A 161.7(10)
C2 C5A C10A C9A -167.0(7)
C3 C2 C5B C6B -36.2(9)
C3 C2 C5B C10B 139.1(7)
C3 C2 C5A C6A 15.4(10)
C3 C2 C5A C10A 179.2(5)
C3 C4 C11 C12 174.6(6)
C3 C4 C11 C16 -4.5(8)
C4 N1 C1 N2 179.6(5)
C4 N1 C1 C2 -0.1(7)
C4 C11 C12 Ru1 -0.3(3)
C4 C11 C12 C13 -179.1(4)
C4 C11 C16 C15 179.1(4)
C5B C2 C3 C4 -173.1(6)
C5B C6B C7B C8B 0.0
C6B C5B C10B C9B 0.0
C6B C7B C8B O1B -177.7(8)
C6B C7B C8B C9B 0.0
C7B C8B C9B C10B 0.0
C8B C9B C10B C5B 0.0
C10B C5B C6B C7B 0.0
C5A C2 C3 C4 172.1(5)
C5A C6A C7A C8A 0.0
C6A C5A C10A C9A 0.0
C6A C7A C8A O1A -179.3(10)
C6A C7A C8A C9A 0.0
C7A C8A C9A C10A 0.0
C8A C9A C10A C5A 0.0
C10A C5A C6A C7A 0.0
C11 C12 C13 C14 0.0
C12 C11 C16 C15 0.0
C12 C13 C14 O2 179.4(4)
C12 C13 C14 C15 0.0
C13 C14 C15 C16 0.0
C14 C15 C16 C11 0.0
C16 C11 C12 Ru1 178.8(2)
C16 C11 C12 C13 0.0
C17 N2 C1 N1 2.3(9)
C17 N2 C1 C2 -178.0(6)
C17 N3 C20 C19 0.5(7)
C17 N3 C20 C27B -175.7(5)
C17 N3 C20 C27A -176.0(5)
C17 C18 C19 C20 -0.1(8)
C17 C18 C21A C26A -156.8(6)
C17 C18 C21A C22A 35.0(11)
C17 C18 C21B C26B -141.9(11)
C17 C18 C21B C22B 35.9(15)
C18 C19 C20 N3 -0.3(8)
C18 C19 C20 C27B 175.8(6)
C18 C19 C20 C27A 176.0(6)
C18 C21A C26A C25A -169.3(9)
C18 C21A C22A C23A 167.3(10)
C18 C21B C26B C25B 177.7(12)
C18 C21B C22B C23B -178.0(11)
C19 C18 C21A C26A 26.1(12)
C19 C18 C21A C22A -142.1(9)
C19 C18 C21B C26B 36.3(12)
C19 C18 C21B C22B -145.8(8)
C19 C20 C27B C32B -101.5(18)
C19 C20 C27B C28B 83.9(11)
C19 C20 C27A C28A 78.5(11)
C19 C20 C27A C32A -100.5(10)
C20 N3 C17 N2 174.3(6)
C20 N3 C17 C18 -0.6(6)
C20 C27B C32B C31B -176.5(10)
C20 C27B C28B C29B 178.0(7)
C21A C18 C19 C20 177.3(9)
C21A C26A C25A C24A 0.0
C26A C21A C22A C23A 0.0
C26A C25A C24A O3A 176.1(13)
C26A C25A C24A C23A 0.0
C25A C24A C23A C22A 0.0
C24A C23A C22A C21A 0.0
C22A C21A C26A C25A 0.0
C21B C18 C19 C20 -178.9(8)
C21B C26B C25B C24B 0.0
C26B C21B C22B C23B 0.0
C26B C25B C24B C23B 0.0
C26B C25B C24B O3B -176(2)
C25B C24B C23B C22B 0.0
C25B C24B O3B C35B -10(4)
C24B C23B C22B C21B 0.0
C23B C24B O3B C35B 173(3)
C22B C21B C26B C25B 0.0
C27B C32B C31B C30B 1.2(6)
C28A C29A C30A O4A -173.2(9)
C28A C29A C30A C31A 0.0
C29A C28A C27A C20 178.6(6)
C29A C28A C27A C32A -2.4(12)
C29A C30A C31A C32A 0.0
C30A C31A C32A C27A -1.2(6)
C31A C32A C27A C20 -178.5(5)
C31A C32A C27A C28A 2.4(12)
C27A C28A C29A C30A 1.2(6)
C32B C27B C28B C29B 2.4(12)
C32B C31B C30B O4B 176(2)
C32B C31B C30B C29B 0.0
C31B C30B C29B C28B 0.0
C30B C29B C28B C27B -1.2(6)
C28B C27B C32B C31B -2.4(12)
C33A O1B C8B C7B -9.9(16)
C33A O1B C8B C9B 172.3(13)
C33B O1A C8A C7A 162.6(18)
C33B O1A C8A C9A -17(2)
C34 O2 C14 C13 176.2(5)
C34 O2 C14 C15 -4.5(7)
C36A O4A C30A C29A -0.4(15)
C36A O4A C30A C31A -173.6(12)
C36B O4B C30B C31B 13(3)
C36B O4B C30B C29B -170(2)
C37 N4 C41 C40 -1.4(9)
C37 C38 C39 C40 -0.8(11)
C37 C42 C43 C44 179.9(6)
C38 C37 C42 N5 -172.9(6)
C38 C37 C42 C43 7.1(11)
C38 C39 C40 C41 1.0(11)
C39 C40 C41 N4 0.1(11)
C41 N4 C37 C38 1.6(9)
C41 N4 C37 C42 -177.6(5)
C42 N5 C46 C45 -0.7(8)
C42 N5 C46 C47 -179.8(5)
C42 C37 C38 C39 178.5(7)
C42 C43 C44 C45 -1.0(9)
C42 C43 C44 C52 178.0(6)
C43 C44 C45 C46 1.2(9)
C43 C44 C52 C53 -160.8(6)
C43 C44 C52 C57 18.3(10)
C44 C45 C46 N5 -0.3(9)
C44 C45 C46 C47 178.5(6)
C44 C52 C53 C54 -178.2(6)
C44 C52 C57 C56 178.9(6)
C45 C44 C52 C53 18.2(9)
C45 C44 C52 C57 -162.7(6)
C45 C46 C47 N6 175.5(6)
C45 C46 C47 C48 -7.3(10)
C46 N5 C42 C37 -179.0(5)
C46 N5 C42 C43 0.9(9)
C46 C47 C48 C49 -179.5(6)
C47 N6 C51 C50 -2.7(10)
C47 C48 C49 C50 0.5(10)
C48 C49 C50 C51 0.3(10)
C49 C50 C51 N6 0.8(11)
C51 N6 C47 C46 -179.2(5)
C51 N6 C47 C48 3.5(9)
C52 C44 C45 C46 -177.9(6)
C52 C53 C54 C55 -1.8(11)
C53 C52 C57 C56 -2.0(10)
C53 C54 C55 Br1 179.4(5)
C53 C54 C55 C56 0.1(11)
C54 C55 C56 C57 0.5(11)
C55 C56 C57 C52 0.5(11)
C57 C52 C53 C54 2.6(10)
C2S C3S C4S C5S 0.0
C3S C2S C7S C6S 0.0
C3S C4S C5S C6S 0.0
C4S C5S C6S C7S 0.0
C5S C6S C7S C2S 0.0
C7S C2S C3S C4S 0.0
C1S C2S C3S C4S 179.4(14)
C1S C2S C7S C6S -179.4(14)
O3B C24B C23B C22B 177.2(15)
C35A O3A C24A C25A 0(2)
C35A O3A C24A C23A 176.6(18)
